data_2217506
loop_
_publ_author_name
'Stalin Elanchezhian, V.'
'Kandaswamy, M.'
'Ponnuswamy, M. N.'

_publ_section_title
;
 1-(2,4-Dinitrophenyl)-5-ferrocenyl-3-methyl-1<i>H</i>-pyrazole
;
_journal_coeditor_code GK2122
_journal_issue 2
_journal_name_full 'Acta Crystallographica Section E'
_journal_page_first m265
_journal_page_last m265
_journal_paper_doi 10.1107/S1600536807067384
_journal_volume 64
_journal_year 2008
_chemical_formula_iupac '[Fe (C5 H5) (C15 H11 N4 O4)]'
_chemical_formula_moiety 'C20 H16 Fe N4 O4'
_chemical_formula_sum 'C20 H16 Fe N4 O4'
_chemical_formula_weight 432.22
_chemical_name_systematic
;
1-(2,4-Dinitrophenyl)-5-ferrocenyl-3-methyl-1H-pyrazole
;
_space_group_IT_number 2
_symmetry_cell_setting triclinic
_symmetry_space_group_name_Hall '-P 1'
_symmetry_space_group_name_H-M 'P -1'
_atom_sites_solution_hydrogens geom
_atom_sites_solution_primary direct
_atom_sites_solution_secondary difmap
_audit_creation_method SHELXL-97
_cell_angle_alpha 103.8220(10)
_cell_angle_beta 93.0610(10)
_cell_angle_gamma 98.822(2)
_cell_formula_units_Z 2
_cell_length_a 7.1073(2)
_cell_length_b 11.5339(3)
_cell_length_c 11.7575(3)
_cell_measurement_reflns_used 2637
_cell_measurement_temperature 293(2)
_cell_measurement_theta_max 25
_cell_measurement_theta_min 2.23
_cell_volume 920.76(4)
_computing_cell_refinement 'APEX2 (Bruker, 2004)'
_computing_data_collection 'APEX2 (Bruker, 2004)'
_computing_data_reduction 'SAINT (Bruker, 2004)'
_computing_molecular_graphics 'PLATON (Spek, 2003)'
_computing_publication_material 'SHELXL97 (Sheldrick, 1997) and PARST (Nardelli,1995)'
_computing_structure_refinement 'SHELXL97 (Sheldrick, 1997)'
_computing_structure_solution 'SHELXS97 (Sheldrick, 1997)'
_diffrn_ambient_temperature 293(2)
_diffrn_measured_fraction_theta_full 0.999
_diffrn_measured_fraction_theta_max 0.995
_diffrn_measurement_device_type 'Bruker APEXII Kappa'
_diffrn_measurement_method '\w and \f'
_diffrn_radiation_monochromator graphite
_diffrn_radiation_source 'fine-focus sealed tube'
_diffrn_radiation_type MoK\a
_diffrn_radiation_wavelength 0.71073
_diffrn_reflns_av_R_equivalents 0.0266
_diffrn_reflns_av_sigmaI/netI 0.0243
_diffrn_reflns_limit_h_max 10
_diffrn_reflns_limit_h_min -10
_diffrn_reflns_limit_k_max 16
_diffrn_reflns_limit_k_min -16
_diffrn_reflns_limit_l_max 17
_diffrn_reflns_limit_l_min -17
_diffrn_reflns_number 24588
_diffrn_reflns_theta_full 25.00
_diffrn_reflns_theta_max 31.48
_diffrn_reflns_theta_min 2.23
_diffrn_standards_decay_% 0
_diffrn_standards_interval_count 0
_diffrn_standards_interval_time 0
_diffrn_standards_number 0
_exptl_absorpt_coefficient_mu 0.855
_exptl_absorpt_correction_T_max 0.8824
_exptl_absorpt_correction_T_min 0.8146
_exptl_absorpt_correction_type multi-scan
_exptl_absorpt_process_details '(SADABS; Sheldrick, 1996)'
_exptl_crystal_colour Black
_exptl_crystal_density_diffrn 1.559
_exptl_crystal_density_method 'not measured'
_exptl_crystal_description prism
_exptl_crystal_F_000 444
_exptl_crystal_size_max 0.25
_exptl_crystal_size_mid 0.15
_exptl_crystal_size_min 0.15
_refine_diff_density_max 0.377
_refine_diff_density_min -0.248
_refine_ls_extinction_method none
_refine_ls_goodness_of_fit_ref 1.010
_refine_ls_hydrogen_treatment constr
_refine_ls_matrix_type full
_refine_ls_number_parameters 263
_refine_ls_number_reflns 6096
_refine_ls_number_restraints 10
_refine_ls_restrained_S_all 1.011
_refine_ls_R_factor_all 0.0513
_refine_ls_R_factor_gt 0.0362
_refine_ls_shift/su_max 0.000
_refine_ls_shift/su_mean 0.000
_refine_ls_structure_factor_coef Fsqd
_refine_ls_weighting_details 'calc w=1/[\s^2^(Fo^2^)+(0.0588P)^2^+0.1435P] where P=(Fo^2^+2Fc^2^)/3'
_refine_ls_weighting_scheme calc
_refine_ls_wR_factor_gt 0.0983
_refine_ls_wR_factor_ref 0.1069
_reflns_number_gt 4741
_reflns_number_total 6096
_reflns_threshold_expression I>2\s(I)
_cod_data_source_file gk2122.cif
_cod_data_source_block I
_cod_database_code 2217506
_cod_database_fobs_code 2217506

loop_
_symmetry_equiv_pos_as_xyz
'x, y, z'
'-x, -y, -z'

loop_
_atom_site_type_symbol
_atom_site_label
_atom_site_fract_x
_atom_site_fract_y
_atom_site_fract_z
_atom_site_U_iso_or_equiv
_atom_site_adp_type
_atom_site_calc_flag
_atom_site_refinement_flags
_atom_site_occupancy
C C1 0.5094(2) 0.03689(14) 0.34324(13) 0.0422(3) Uani d . 1
C C2 0.5263(3) -0.08426(16) 0.31250(14) 0.0498(4) Uani d . 1
H H2 0.6393 -0.1081 0.2870 0.060 Uiso calc R 1
C C3 0.3723(3) -0.16830(14) 0.32047(14) 0.0512(4) Uani d . 1
C C4 0.2039(3) -0.13645(15) 0.35988(15) 0.0529(4) Uani d . 1
H H4 0.1039 -0.1949 0.3688 0.063 Uiso calc R 1
C C5 0.1875(3) -0.01628(15) 0.38571(14) 0.0470(3) Uani d . 1
H H5 0.0731 0.0063 0.4102 0.056 Uiso calc R 1
C C6 0.3372(2) 0.07273(13) 0.37625(12) 0.0384(3) Uani d . 1
C C7 0.2340(3) 0.35505(15) 0.50396(14) 0.0467(3) Uani d . 1
C C8 0.2893(3) 0.37968(14) 0.39813(14) 0.0464(3) Uani d . 1
H H8 0.2952 0.4530 0.3775 0.056 Uiso calc R 1
C C9 0.3328(2) 0.27444(13) 0.33134(12) 0.0386(3) Uani d . 1
C C10 0.3901(2) 0.24686(13) 0.21167(12) 0.0391(3) Uani d . 1
C C11 0.3667(3) 0.13264(15) 0.12710(14) 0.0483(4) Uani d . 1
H H11 0.3100 0.0540 0.1392 0.058 Uiso calc R 1
C C12 0.4404(3) 0.1534(2) 0.02226(15) 0.0589(5) Uani d . 1
H H12 0.4423 0.0914 -0.0508 0.071 Uiso calc R 1
C C13 0.5071(3) 0.2775(2) 0.04050(17) 0.0611(5) Uani d . 1
H H13 0.5632 0.3171 -0.0178 0.073 Uiso calc R 1
C C14 0.4769(2) 0.33690(18) 0.15634(15) 0.0507(4) Uani d . 1
H H14 0.5094 0.4242 0.1923 0.061 Uiso calc R 1
C C15 -0.0579(3) 0.1718(2) 0.0393(2) 0.0712(5) Uani d U 1
H H15 -0.1129 0.0953 0.0564 0.085 Uiso calc R 1
C C16 -0.0325(3) 0.2853(2) 0.1168(2) 0.0706(5) Uani d U 1
H H16 -0.0665 0.3020 0.1981 0.085 Uiso calc R 1
C C17 0.0510(4) 0.3715(2) 0.0615(3) 0.0817(6) Uani d U 1
H H17 0.0835 0.4591 0.0960 0.098 Uiso calc R 1
C C18 0.0794(4) 0.3085(3) -0.0561(2) 0.0858(6) Uani d U 1
H H18 0.1335 0.3446 -0.1172 0.103 Uiso calc R 1
C C19 0.0095(3) 0.1847(3) -0.0667(2) 0.0784(5) Uani d U 1
H H19 0.0095 0.1186 -0.1369 0.094 Uiso calc R 1
C C20 0.1706(3) 0.44028(19) 0.60557(17) 0.0650(5) Uani d . 1
H H20A 0.0387 0.4452 0.5892 0.098 Uiso calc R 1
H H20B 0.2472 0.5192 0.6178 0.098 Uiso calc R 1
H H20C 0.1852 0.4113 0.6750 0.098 Uiso calc R 1
Fe Fe1 0.22444(3) 0.247896(19) 0.064950(18) 0.03941(8) Uani d . 1
N N1 0.6829(2) 0.12430(16) 0.34359(15) 0.0571(4) Uani d . 1
N N2 0.3891(4) -0.29740(15) 0.28358(15) 0.0726(5) Uani d . 1
N N3 0.2412(2) 0.24113(13) 0.50543(11) 0.0473(3) Uani d . 1
N N4 0.3046(2) 0.19276(11) 0.39851(11) 0.0410(3) Uani d . 1
O O1 0.7007(2) 0.22452(14) 0.40943(16) 0.0728(4) Uani d . 1
O O2 0.8042(3) 0.08766(19) 0.28032(19) 0.0951(6) Uani d . 1
O O3 0.5291(3) -0.32384(15) 0.23593(15) 0.0900(6) Uani d . 1
O O4 0.2588(4) -0.37005(15) 0.3009(2) 0.1185(8) Uani d . 1

loop_
_atom_site_aniso_label
_atom_site_aniso_U_11
_atom_site_aniso_U_22
_atom_site_aniso_U_33
_atom_site_aniso_U_12
_atom_site_aniso_U_13
_atom_site_aniso_U_23
C1 0.0503(8) 0.0398(7) 0.0421(7) 0.0131(6) 0.0009(6) 0.0189(6)
C2 0.0665(10) 0.0494(9) 0.0442(8) 0.0288(8) 0.0083(7) 0.0198(7)
C3 0.0860(13) 0.0318(7) 0.0396(7) 0.0181(8) -0.0010(7) 0.0129(6)
C4 0.0735(12) 0.0377(8) 0.0477(8) 0.0022(8) 0.0003(8) 0.0169(6)
C5 0.0546(9) 0.0441(8) 0.0456(8) 0.0109(7) 0.0064(7) 0.0156(6)
C6 0.0527(8) 0.0322(6) 0.0334(6) 0.0123(6) 0.0002(5) 0.0119(5)
C7 0.0562(9) 0.0412(8) 0.0423(7) 0.0166(7) 0.0008(6) 0.0055(6)
C8 0.0620(10) 0.0333(7) 0.0458(8) 0.0162(7) 0.0000(7) 0.0094(6)
C9 0.0474(8) 0.0330(6) 0.0374(6) 0.0113(6) -0.0019(5) 0.0113(5)
C10 0.0429(7) 0.0403(7) 0.0376(6) 0.0151(6) -0.0008(5) 0.0127(5)
C11 0.0639(10) 0.0451(8) 0.0408(7) 0.0264(7) -0.0015(7) 0.0108(6)
C12 0.0645(11) 0.0810(13) 0.0396(8) 0.0435(10) 0.0051(7) 0.0120(8)
C13 0.0450(9) 0.0962(16) 0.0514(9) 0.0185(9) 0.0093(7) 0.0315(10)
C14 0.0434(8) 0.0590(10) 0.0516(9) 0.0024(7) -0.0028(7) 0.0232(8)
C15 0.0454(10) 0.0815(10) 0.0814(11) 0.0065(9) -0.0104(9) 0.0163(9)
C16 0.0478(10) 0.0945(13) 0.0715(10) 0.0339(10) 0.0015(8) 0.0117(8)
C17 0.0743(14) 0.0694(10) 0.1093(14) 0.0405(10) -0.0153(11) 0.0251(9)
C18 0.0756(14) 0.1228(15) 0.0822(11) 0.0391(12) -0.0092(10) 0.0602(12)
C19 0.0677(13) 0.1053(12) 0.0567(8) 0.0298(11) -0.0220(8) 0.0065(9)
C20 0.0869(14) 0.0567(11) 0.0522(10) 0.0314(10) 0.0096(9) 0.0020(8)
Fe1 0.03942(12) 0.04333(13) 0.03942(12) 0.01542(9) -0.00190(8) 0.01395(9)
N1 0.0497(8) 0.0612(10) 0.0707(10) 0.0128(7) 0.0001(7) 0.0357(8)
N2 0.1285(18) 0.0403(8) 0.0541(9) 0.0290(10) -0.0004(10) 0.0142(7)
N3 0.0641(9) 0.0435(7) 0.0376(6) 0.0190(6) 0.0080(6) 0.0094(5)
N4 0.0573(8) 0.0325(6) 0.0365(6) 0.0155(5) 0.0044(5) 0.0102(5)
O1 0.0628(9) 0.0566(8) 0.0960(11) -0.0018(7) -0.0147(8) 0.0257(8)
O2 0.0702(10) 0.1045(14) 0.1224(16) 0.0192(10) 0.0402(11) 0.0418(12)
O3 0.1459(17) 0.0619(10) 0.0723(10) 0.0583(11) 0.0112(10) 0.0105(8)
O4 0.177(2) 0.0373(8) 0.147(2) 0.0134(11) 0.0416(17) 0.0319(10)

loop_
_atom_type_symbol
_atom_type_description
_atom_type_scat_dispersion_real
_atom_type_scat_dispersion_imag
_atom_type_scat_source
C C 0.0033 0.0016 'International Tables Vol C Tables 4.2.6.8 and 6.1.1.4'
H H 0.0000 0.0000 'International Tables Vol C Tables 4.2.6.8 and 6.1.1.4'
Fe Fe 0.3463 0.8444 'International Tables Vol C Tables 4.2.6.8 and 6.1.1.4'
N N 0.0061 0.0033 'International Tables Vol C Tables 4.2.6.8 and 6.1.1.4'
O O 0.0106 0.0060 'International Tables Vol C Tables 4.2.6.8 and 6.1.1.4'

loop_
_geom_angle_atom_site_label_1
_geom_angle_atom_site_label_2
_geom_angle_atom_site_label_3
_geom_angle
C2 C1 C6 121.03(15)
C2 C1 N1 116.47(15)
C6 C1 N1 122.45(14)
C3 C2 C1 118.33(16)
C3 C2 H2 120.8
C1 C2 H2 120.8
C2 C3 C4 122.51(15)
C2 C3 N2 117.97(18)
C4 C3 N2 119.51(18)
C5 C4 C3 118.24(16)
C5 C4 H4 120.9
C3 C4 H4 120.9
C4 C5 C6 121.72(17)
C4 C5 H5 119.1
C6 C5 H5 119.1
C5 C6 C1 117.96(14)
C5 C6 N4 117.92(14)
C1 C6 N4 124.11(14)
N3 C7 C8 111.62(14)
N3 C7 C20 121.14(16)
C8 C7 C20 127.23(16)
C9 C8 C7 106.43(14)
C9 C8 H8 126.8
C7 C8 H8 126.8
N4 C9 C8 105.52(13)
N4 C9 C10 124.59(13)
C8 C9 C10 129.85(14)
C11 C10 C14 107.16(14)
C11 C10 C9 129.07(14)
C14 C10 C9 123.73(14)
C11 C10 Fe1 69.09(8)
C14 C10 Fe1 69.15(8)
C9 C10 Fe1 124.97(10)
C12 C11 C10 107.78(16)
C12 C11 Fe1 69.58(9)
C10 C11 Fe1 69.80(8)
C12 C11 H11 126.1
C10 C11 H11 126.1
Fe1 C11 H11 126.1
C13 C12 C11 108.44(16)
C13 C12 Fe1 69.92(10)
C11 C12 Fe1 69.43(9)
C13 C12 H12 125.8
C11 C12 H12 125.8
Fe1 C12 H12 125.8
C12 C13 C14 108.75(16)
C12 C13 Fe1 69.85(11)
C14 C13 Fe1 69.63(10)
C12 C13 H13 125.6
C14 C13 H13 125.6
Fe1 C13 H13 125.6
C13 C14 C10 107.86(17)
C13 C14 Fe1 69.65(11)
C10 C14 Fe1 69.66(9)
C13 C14 H14 126.1
C10 C14 H14 126.1
Fe1 C14 H14 126.1
C16 C15 C19 108.5(2)
C16 C15 Fe1 69.83(12)
C19 C15 Fe1 69.77(13)
C16 C15 H15 125.8
C19 C15 H15 125.8
Fe1 C15 H15 125.8
C15 C16 C17 109.2(2)
C15 C16 Fe1 70.41(12)
C17 C16 Fe1 69.88(13)
C15 C16 H16 125.4
C17 C16 H16 125.4
Fe1 C16 H16 125.4
C16 C17 C18 107.3(2)
C16 C17 Fe1 70.08(11)
C18 C17 Fe1 69.21(12)
C16 C17 H17 126.3
C18 C17 H17 126.3
Fe1 C17 H17 126.3
C19 C18 C17 106.3(2)
C19 C18 Fe1 69.78(11)
C17 C18 Fe1 69.17(11)
C19 C18 H18 126.9
C17 C18 H18 126.9
Fe1 C18 H18 126.9
C15 C19 C18 108.7(2)
C15 C19 Fe1 70.27(12)
C18 C19 Fe1 69.55(12)
C15 C19 H19 125.7
C18 C19 H19 125.7
Fe1 C19 H19 125.7
C7 C20 H20A 109.5
C7 C20 H20B 109.5
H20A C20 H20B 109.5
C7 C20 H20C 109.5
H20A C20 H20C 109.5
H20B C20 H20C 109.5
C17 Fe1 C18 41.62(11)
C17 Fe1 C11 159.40(10)
C18 Fe1 C11 156.84(10)
C17 Fe1 C16 40.04(11)
C18 Fe1 C16 68.37(10)
C11 Fe1 C16 123.17(9)
C17 Fe1 C12 158.55(11)
C18 Fe1 C12 121.65(10)
C11 Fe1 C12 40.99(7)
C16 Fe1 C12 159.78(10)
C17 Fe1 C19 68.40(11)
C18 Fe1 C19 40.67(11)
C11 Fe1 C19 121.03(10)
C16 Fe1 C19 67.29(10)
C12 Fe1 C19 107.79(9)
C17 Fe1 C14 107.97(10)
C18 Fe1 C14 124.35(10)
C11 Fe1 C14 69.05(7)
C16 Fe1 C14 122.61(9)
C12 Fe1 C14 68.44(8)
C19 Fe1 C14 161.20(10)
C17 Fe1 C13 123.33(11)
C18 Fe1 C13 108.12(10)
C11 Fe1 C13 68.55(8)
C16 Fe1 C13 158.67(11)
C12 Fe1 C13 40.23(9)
C19 Fe1 C13 124.66(9)
C14 Fe1 C13 40.72(8)
C17 Fe1 C15 67.57(11)
C18 Fe1 C15 68.07(11)
C11 Fe1 C15 106.92(9)
C16 Fe1 C15 39.76(10)
C12 Fe1 C15 123.95(10)
C19 Fe1 C15 39.96(10)
C14 Fe1 C15 157.41(9)
C13 Fe1 C15 160.32(10)
C17 Fe1 C10 123.26(9)
C18 Fe1 C10 161.03(10)
C11 Fe1 C10 41.11(6)
C16 Fe1 C10 107.29(8)
C12 Fe1 C10 68.91(6)
C19 Fe1 C10 156.41(10)
C14 Fe1 C10 41.19(6)
C13 Fe1 C10 68.82(7)
C15 Fe1 C10 121.20(8)
O1 N1 O2 124.75(19)
O1 N1 C1 118.46(17)
O2 N1 C1 116.70(18)
O4 N2 O3 124.54(19)
O4 N2 C3 117.2(2)
O3 N2 C3 118.2(2)
C7 N3 N4 103.94(12)
C9 N4 N3 112.48(11)
C9 N4 C6 129.99(12)
N3 N4 C6 117.48(11)

loop_
_geom_bond_atom_site_label_1
_geom_bond_atom_site_label_2
_geom_bond_distance
C1 C2 1.383(2)
C1 C6 1.396(2)
C1 N1 1.468(2)
C2 C3 1.369(3)
C2 H2 0.9300
C3 C4 1.376(3)
C3 N2 1.474(2)
C4 C5 1.371(2)
C4 H4 0.9300
C5 C6 1.389(2)
C5 H5 0.9300
C6 N4 1.4036(18)
C7 N3 1.327(2)
C7 C8 1.404(2)
C7 C20 1.493(2)
C8 C9 1.368(2)
C8 H8 0.9300
C9 N4 1.3658(18)
C9 C10 1.461(2)
C10 C11 1.429(2)
C10 C14 1.432(2)
C10 Fe1 2.0394(13)
C11 C12 1.422(2)
C11 Fe1 2.0299(15)
C11 H11 0.9800
C12 C13 1.398(3)
C12 Fe1 2.0318(17)
C12 H12 0.9800
C13 C14 1.414(3)
C13 Fe1 2.0328(18)
C13 H13 0.9800
C14 Fe1 2.0325(17)
C14 H14 0.9800
C15 C16 1.384(3)
C15 C19 1.391(4)
C15 Fe1 2.039(2)
C15 H15 0.9800
C16 C17 1.390(4)
C16 Fe1 2.031(2)
C16 H16 0.9800
C17 C18 1.441(4)
C17 Fe1 2.0285(19)
C17 H17 0.9800
C18 C19 1.411(4)
C18 Fe1 2.0290(18)
C18 H18 0.9800
C19 Fe1 2.032(2)
C19 H19 0.9800
C20 H20A 0.9600
C20 H20B 0.9600
C20 H20C 0.9600
N1 O1 1.212(2)
N1 O2 1.227(2)
N2 O4 1.210(3)
N2 O3 1.212(3)
N3 N4 1.3775(18)

loop_
_geom_hbond_atom_site_label_D
_geom_hbond_atom_site_label_H
_geom_hbond_atom_site_label_A
_geom_hbond_site_symmetry_A
_geom_hbond_distance_DH
_geom_hbond_distance_HA
_geom_hbond_distance_DA
_geom_hbond_angle_DHA
_geom_hbond_publ_flag
C8 H8 O4 1_565 0.93 2.46 3.380(3) 170 y

loop_
_geom_torsion_atom_site_label_1
_geom_torsion_atom_site_label_2
_geom_torsion_atom_site_label_3
_geom_torsion_atom_site_label_4
_geom_torsion
C6 C1 C2 C3 -3.0(2)
N1 C1 C2 C3 174.66(14)
C1 C2 C3 C4 -1.3(2)
C1 C2 C3 N2 177.89(14)
C2 C3 C4 C5 3.7(2)
N2 C3 C4 C5 -175.45(15)
C3 C4 C5 C6 -1.9(2)
C4 C5 C6 C1 -2.2(2)
C4 C5 C6 N4 176.74(14)
C2 C1 C6 C5 4.7(2)
N1 C1 C6 C5 -172.86(14)
C2 C1 C6 N4 -174.17(13)
N1 C1 C6 N4 8.3(2)
N3 C7 C8 C9 0.0(2)
C20 C7 C8 C9 -179.23(18)
C7 C8 C9 N4 -0.63(18)
C7 C8 C9 C10 177.00(16)
N4 C9 C10 C11 23.5(2)
C8 C9 C10 C11 -153.74(17)
N4 C9 C10 C14 -159.30(15)
C8 C9 C10 C14 23.5(3)
N4 C9 C10 Fe1 113.88(15)
C8 C9 C10 Fe1 -63.4(2)
C14 C10 C11 C12 0.56(18)
C9 C10 C11 C12 178.14(15)
Fe1 C10 C11 C12 59.44(11)
C14 C10 C11 Fe1 -58.88(11)
C9 C10 C11 Fe1 118.70(15)
C10 C11 C12 C13 -0.36(19)
Fe1 C11 C12 C13 59.22(12)
C10 C11 C12 Fe1 -59.58(11)
C11 C12 C13 C14 0.0(2)
Fe1 C12 C13 C14 58.93(12)
C11 C12 C13 Fe1 -58.92(12)
C12 C13 C14 C10 0.3(2)
Fe1 C13 C14 C10 59.40(11)
C12 C13 C14 Fe1 -59.07(13)
C11 C10 C14 C13 -0.55(18)
C9 C10 C14 C13 -178.29(14)
Fe1 C10 C14 C13 -59.39(12)
C11 C10 C14 Fe1 58.84(11)
C9 C10 C14 Fe1 -118.89(14)
C19 C15 C16 C17 0.0(2)
Fe1 C15 C16 C17 59.27(15)
C19 C15 C16 Fe1 -59.27(15)
C15 C16 C17 C18 -0.2(2)
Fe1 C16 C17 C18 59.42(14)
C15 C16 C17 Fe1 -59.60(15)
C16 C17 C18 C19 0.3(2)
Fe1 C17 C18 C19 60.25(14)
C16 C17 C18 Fe1 -59.97(14)
C16 C15 C19 C18 0.2(2)
Fe1 C15 C19 C18 -59.13(15)
C16 C15 C19 Fe1 59.31(15)
C17 C18 C19 C15 -0.3(2)
Fe1 C18 C19 C15 59.58(15)
C17 C18 C19 Fe1 -59.85(14)
C16 C17 Fe1 C18 118.5(2)
C16 C17 Fe1 C11 -41.5(3)
C18 C17 Fe1 C11 -160.0(2)
C18 C17 Fe1 C16 -118.5(2)
C16 C17 Fe1 C12 163.7(2)
C18 C17 Fe1 C12 45.2(3)
C16 C17 Fe1 C19 79.97(16)
C18 C17 Fe1 C19 -38.50(16)
C16 C17 Fe1 C14 -119.65(14)
C18 C17 Fe1 C14 121.88(16)
C16 C17 Fe1 C13 -161.88(13)
C18 C17 Fe1 C13 79.65(18)
C16 C17 Fe1 C15 36.73(15)
C18 C17 Fe1 C15 -81.74(17)
C16 C17 Fe1 C10 -76.82(16)
C18 C17 Fe1 C10 164.72(14)
C19 C18 Fe1 C17 -117.4(2)
C19 C18 Fe1 C11 44.8(3)
C17 C18 Fe1 C11 162.2(2)
C19 C18 Fe1 C16 -79.89(16)
C17 C18 Fe1 C16 37.47(16)
C19 C18 Fe1 C12 80.40(18)
C17 C18 Fe1 C12 -162.24(16)
C17 C18 Fe1 C19 117.4(2)
C19 C18 Fe1 C14 164.58(14)
C17 C18 Fe1 C14 -78.06(18)
C19 C18 Fe1 C13 122.51(16)
C17 C18 Fe1 C13 -120.13(17)
C19 C18 Fe1 C15 -36.93(15)
C17 C18 Fe1 C15 80.43(17)
C19 C18 Fe1 C10 -160.1(2)
C17 C18 Fe1 C10 -42.7(3)
C12 C11 Fe1 C17 -166.3(3)
C10 C11 Fe1 C17 -47.3(3)
C12 C11 Fe1 C18 49.0(3)
C10 C11 Fe1 C18 168.0(2)
C12 C11 Fe1 C16 163.11(13)
C10 C11 Fe1 C16 -77.93(13)
C10 C11 Fe1 C12 118.96(16)
C12 C11 Fe1 C19 81.45(15)
C10 C11 Fe1 C19 -159.59(12)
C12 C11 Fe1 C14 -80.84(13)
C10 C11 Fe1 C14 38.12(10)
C12 C11 Fe1 C13 -37.03(12)
C10 C11 Fe1 C13 81.94(11)
C12 C11 Fe1 C15 122.68(13)
C10 C11 Fe1 C15 -118.36(12)
C12 C11 Fe1 C10 -118.96(16)
C15 C16 Fe1 C17 120.2(2)
C15 C16 Fe1 C18 81.29(17)
C17 C16 Fe1 C18 -38.91(16)
C15 C16 Fe1 C11 -75.99(16)
C17 C16 Fe1 C11 163.82(14)
C15 C16 Fe1 C12 -42.5(3)
C17 C16 Fe1 C12 -162.7(2)
C15 C16 Fe1 C19 37.22(16)
C17 C16 Fe1 C19 -82.97(17)
C15 C16 Fe1 C14 -160.88(13)
C17 C16 Fe1 C14 78.93(16)
C15 C16 Fe1 C13 165.8(2)
C17 C16 Fe1 C13 45.6(3)
C17 C16 Fe1 C15 -120.2(2)
C15 C16 Fe1 C10 -118.31(14)
C17 C16 Fe1 C10 121.50(15)
C13 C12 Fe1 C17 47.0(3)
C11 C12 Fe1 C17 166.8(2)
C13 C12 Fe1 C18 80.62(15)
C11 C12 Fe1 C18 -159.58(13)
C13 C12 Fe1 C11 -119.80(16)
C13 C12 Fe1 C16 -164.5(2)
C11 C12 Fe1 C16 -44.7(3)
C13 C12 Fe1 C19 123.06(13)
C11 C12 Fe1 C19 -117.14(13)
C13 C12 Fe1 C14 -37.36(10)
C11 C12 Fe1 C14 82.44(12)
C11 C12 Fe1 C13 119.80(16)
C13 C12 Fe1 C15 164.08(12)
C11 C12 Fe1 C15 -76.12(14)
C13 C12 Fe1 C10 -81.74(11)
C11 C12 Fe1 C10 38.06(10)
C15 C19 Fe1 C17 -80.42(17)
C18 C19 Fe1 C17 39.38(16)
C15 C19 Fe1 C18 -119.8(2)
C15 C19 Fe1 C11 79.09(17)
C18 C19 Fe1 C11 -161.12(15)
C15 C19 Fe1 C16 -37.04(15)
C18 C19 Fe1 C16 82.75(17)
C15 C19 Fe1 C12 122.03(15)
C18 C19 Fe1 C12 -118.18(16)
C15 C19 Fe1 C14 -162.7(2)
C18 C19 Fe1 C14 -42.9(4)
C15 C19 Fe1 C13 163.18(15)
C18 C19 Fe1 C13 -77.02(18)
C18 C19 Fe1 C15 119.8(2)
C15 C19 Fe1 C10 44.1(3)
C18 C19 Fe1 C10 163.93(18)
C13 C14 Fe1 C17 -120.57(14)
C10 C14 Fe1 C17 120.32(13)
C13 C14 Fe1 C18 -77.49(16)
C10 C14 Fe1 C18 163.41(12)
C13 C14 Fe1 C11 81.06(13)
C10 C14 Fe1 C11 -38.04(9)
C13 C14 Fe1 C16 -162.16(13)
C10 C14 Fe1 C16 78.74(13)
C13 C14 Fe1 C12 36.93(12)
C10 C14 Fe1 C12 -82.17(11)
C13 C14 Fe1 C19 -45.0(3)
C10 C14 Fe1 C19 -164.1(3)
C10 C14 Fe1 C13 -119.10(16)
C13 C14 Fe1 C15 164.8(2)
C10 C14 Fe1 C15 45.7(3)
C13 C14 Fe1 C10 119.10(16)
C12 C13 Fe1 C17 -161.33(13)
C14 C13 Fe1 C17 78.58(15)
C12 C13 Fe1 C18 -117.91(13)
C14 C13 Fe1 C18 122.00(14)
C12 C13 Fe1 C11 37.71(10)
C14 C13 Fe1 C11 -82.39(11)
C12 C13 Fe1 C16 165.3(2)
C14 C13 Fe1 C16 45.2(3)
C14 C13 Fe1 C12 -120.09(15)
C12 C13 Fe1 C19 -75.98(15)
C14 C13 Fe1 C19 163.93(13)
C12 C13 Fe1 C14 120.09(15)
C12 C13 Fe1 C15 -42.5(3)
C14 C13 Fe1 C15 -162.6(2)
C12 C13 Fe1 C10 81.98(10)
C14 C13 Fe1 C10 -38.11(10)
C16 C15 Fe1 C17 -36.98(16)
C19 C15 Fe1 C17 82.68(18)
C16 C15 Fe1 C18 -82.10(17)
C19 C15 Fe1 C18 37.57(16)
C16 C15 Fe1 C11 121.91(15)
C19 C15 Fe1 C11 -118.42(15)
C19 C15 Fe1 C16 119.7(2)
C16 C15 Fe1 C12 163.64(13)
C19 C15 Fe1 C12 -76.69(17)
C16 C15 Fe1 C19 -119.7(2)
C16 C15 Fe1 C14 45.9(3)
C19 C15 Fe1 C14 165.6(2)
C16 C15 Fe1 C13 -164.6(2)
C19 C15 Fe1 C13 -45.0(3)
C16 C15 Fe1 C10 79.35(16)
C19 C15 Fe1 C10 -160.98(14)
C11 C10 Fe1 C17 161.99(13)
C14 C10 Fe1 C17 -79.09(15)
C9 C10 Fe1 C17 38.21(18)
C11 C10 Fe1 C18 -165.4(3)
C14 C10 Fe1 C18 -46.5(3)
C9 C10 Fe1 C18 70.8(3)
C14 C10 Fe1 C11 118.92(15)
C9 C10 Fe1 C11 -123.78(18)
C11 C10 Fe1 C16 120.99(12)
C14 C10 Fe1 C16 -120.09(13)
C9 C10 Fe1 C16 -2.79(16)
C11 C10 Fe1 C12 -37.96(11)
C14 C10 Fe1 C12 80.96(12)
C9 C10 Fe1 C12 -161.75(16)
C11 C10 Fe1 C19 48.3(2)
C14 C10 Fe1 C19 167.2(2)
C9 C10 Fe1 C19 -75.5(2)
C11 C10 Fe1 C14 -118.92(15)
C9 C10 Fe1 C14 117.30(17)
C11 C10 Fe1 C13 -81.24(12)
C14 C10 Fe1 C13 37.68(12)
C9 C10 Fe1 C13 154.98(15)
C11 C10 Fe1 C15 79.82(13)
C14 C10 Fe1 C15 -161.26(12)
C9 C10 Fe1 C15 -43.96(16)
C2 C1 N1 O1 -151.82(15)
C6 C1 N1 O1 25.8(2)
C2 C1 N1 O2 24.8(2)
C6 C1 N1 O2 -157.56(17)
C2 C3 N2 O4 173.5(2)
C4 C3 N2 O4 -7.3(3)
C2 C3 N2 O3 -8.1(3)
C4 C3 N2 O3 171.12(17)
C8 C7 N3 N4 0.66(19)
C20 C7 N3 N4 179.92(17)
C8 C9 N4 N3 1.10(18)
C10 C9 N4 N3 -176.70(14)
C8 C9 N4 C6 -176.26(16)
C10 C9 N4 C6 5.9(3)
C7 N3 N4 C9 -1.10(18)
C7 N3 N4 C6 176.62(14)
C5 C6 N4 C9 -127.16(17)
C1 C6 N4 C9 51.7(2)
C5 C6 N4 N3 55.59(19)
C1 C6 N4 N3 -125.57(16)
